data_4347906
loop_
_publ_author_name
'Pachfule, Pradip'
'Garai, Bikash'
'Banerjee, Rahul'

_publ_contact_author
;

Dr. Rahul Banerjee

Scientist
Physical/Materials Chemistry Division  
National Chemical Laboratory
Dr. Homi Bhaba Road
Pune 411008, India


;
_publ_section_title
;
 Functionalization and Isoreticulation in a Series of Metal-Organic
 Frameworks Derived from Pyridinecarboxylates.
;
_journal_issue 15
_journal_name_full 'Inorganic chemistry'
_journal_page_first 7200
_journal_page_last 7205
_journal_paper_doi 10.1021/acs.inorgchem.6b00758
_journal_volume 55
_journal_year 2016
_chemical_formula_moiety ' 	C16 H12 Cd N2 O4, C4 O2, C N2'
_chemical_formula_sum 'C21 H12 Cd N4 O6'
_chemical_formula_weight 528.76
_space_group_IT_number 52
_space_group_name_Hall '-P 2a 2bc'
_space_group_name_H-M_alt 'P n n a'
_symmetry_cell_setting orthorhombic
_symmetry_space_group_name_H-M 'P n n a'
_atom_sites_solution_hydrogens geom
_atom_sites_solution_primary direct
_atom_sites_solution_secondary difmap
_audit_creation_method SHELXL-97
_cell_angle_alpha 90.00
_cell_angle_beta 90.00
_cell_angle_gamma 90.00
_cell_formula_units_Z 4
_cell_length_a 13.209(3)
_cell_length_b 13.926(3)
_cell_length_c 12.243(3)
_cell_measurement_reflns_used 9018
_cell_measurement_temperature 293(2)
_cell_measurement_theta_max 28.36
_cell_measurement_theta_min 1.85
_cell_volume 2252.1(9)
_computing_structure_refinement 'SHELXL-97 (Sheldrick, 1997)'
_computing_structure_solution 'SHELXS-97 (Sheldrick, 1990)'
_diffrn_ambient_temperature 293(2)
_diffrn_measured_fraction_theta_full 0.963
_diffrn_measured_fraction_theta_max 0.963
_diffrn_measurement_device_type 'CCD area detector'
_diffrn_measurement_method 'phi and omega scans'
_diffrn_radiation_monochromator graphite
_diffrn_radiation_source 'fine-focus sealed tube'
_diffrn_radiation_type MoK\a
_diffrn_radiation_wavelength 0.71073
_diffrn_reflns_av_R_equivalents 0.0642
_diffrn_reflns_av_sigmaI/netI 0.0334
_diffrn_reflns_limit_h_max 17
_diffrn_reflns_limit_h_min -17
_diffrn_reflns_limit_k_max 17
_diffrn_reflns_limit_k_min -17
_diffrn_reflns_limit_l_max 16
_diffrn_reflns_limit_l_min -16
_diffrn_reflns_number 23619
_diffrn_reflns_theta_full 28.36
_diffrn_reflns_theta_max 28.36
_diffrn_reflns_theta_min 2.21
_exptl_absorpt_coefficient_mu 1.018
_exptl_absorpt_correction_T_max 0.8787
_exptl_absorpt_correction_T_min 0.7076
_exptl_absorpt_correction_type multi-scan
_exptl_absorpt_process_details 'Blessing, Acta Cryst. (1995) A51 33-58'
_exptl_crystal_colour 'pale yellow'
_exptl_crystal_density_diffrn 1.559
_exptl_crystal_density_method 'not measured'
_exptl_crystal_description Plate
_exptl_crystal_F_000 1160
_exptl_crystal_size_max 0.36
_exptl_crystal_size_mid 0.24
_exptl_crystal_size_min 0.09
_refine_diff_density_max 0.740
_refine_diff_density_min -0.360
_refine_diff_density_rms 0.101
_refine_ls_extinction_method none
_refine_ls_goodness_of_fit_ref 1.110
_refine_ls_hydrogen_treatment constr
_refine_ls_matrix_type full
_refine_ls_number_parameters 123
_refine_ls_number_reflns 2724
_refine_ls_number_restraints 0
_refine_ls_restrained_S_all 1.110
_refine_ls_R_factor_all 0.0502
_refine_ls_R_factor_gt 0.0400
_refine_ls_shift/su_max 0.000
_refine_ls_shift/su_mean 0.000
_refine_ls_structure_factor_coef Fsqd
_refine_ls_weighting_details 'calc w=1/[\s^2^(Fo^2^)+(0.0508P)^2^+1.9273P] where P=(Fo^2^+2Fc^2^)/3'
_refine_ls_weighting_scheme calc
_refine_ls_wR_factor_gt 0.1067
_refine_ls_wR_factor_ref 0.1174
_reflns_number_gt 2070
_reflns_number_total 2724
_reflns_threshold_expression >2sigma(I)
_cod_data_source_file ic6b00758_si_002.cif
_cod_data_source_block Cd-PAA-1
_cod_depositor_comments
;
The following automatic conversions were performed:

data item '_symmetry_cell_setting' value 'Orthorhombic' was changed
to 'orthorhombic' in accordance with the
/home/saulius/struct/COD-crude-data/automatic-downloads/DataCite-retrospective/ACS/depositions/lib/dictionaries/cif_core.dic
dictionary named 'cif_core.dic' version 2.4.2 last updated on
2011-04-26.

Automatic conversion script
Id: cif_fix_values 6909 2019-04-08 15:41:33Z antanas 
;
_cod_original_sg_symbol_H-M Pnna
_cod_database_code 4347906

loop_
_symmetry_equiv_pos_as_xyz
'x, y, z'
'-x+1/2, -y, z'
'x, -y+1/2, -z+1/2'
'-x+1/2, y+1/2, -z+1/2'
'-x, -y, -z'
'x-1/2, y, -z'
'-x, y-1/2, z-1/2'
'x-1/2, -y-1/2, z-1/2'

loop_
_atom_site_label
_atom_site_type_symbol
_atom_site_fract_x
_atom_site_fract_y
_atom_site_fract_z
_atom_site_U_iso_or_equiv
_atom_site_adp_type
_atom_site_occupancy
_atom_site_symmetry_multiplicity
_atom_site_calc_flag
_atom_site_refinement_flags
C1 C 0.4006(3) 0.0734(2) 1.1573(3) 0.0582(8) Uani 1 1 d .
C2 C 0.4769(3) 0.1247(2) 1.0900(3) 0.0663(10) Uani 1 1 d .
H2 H 0.5163 0.0899 1.0410 0.080 Uiso 1 1 calc R
C3 C 0.4903(3) 0.2178(2) 1.0978(3) 0.0611(9) Uani 1 1 d .
H3 H 0.4520 0.2495 1.1503 0.073 Uiso 1 1 calc R
C4 C 0.5592(3) 0.2770(2) 1.0326(3) 0.0590(8) Uani 1 1 d .
C5 C 0.6237(3) 0.2414(2) 0.9529(3) 0.0709(11) Uani 1 1 d .
H5 H 0.6274 0.1757 0.9399 0.085 Uiso 1 1 calc R
C6 C 0.6821(3) 0.3041(2) 0.8932(3) 0.0646(9) Uani 1 1 d .
H6 H 0.7255 0.2788 0.8407 0.078 Uiso 1 1 calc R
C7 C 0.6225(3) 0.4332(2) 0.9877(3) 0.0680(10) Uani 1 1 d .
H7 H 0.6235 0.4988 1.0018 0.082 Uiso 1 1 calc R
C8 C 0.5623(3) 0.3755(2) 1.0511(3) 0.0699(11) Uani 1 1 d .
H8 H 0.5234 0.4023 1.1066 0.084 Uiso 1 1 calc R
Cd1 Cd 0.2500 0.0000 1.27918(2) 0.04078(14) Uani 1 2 d S
N1 N 0.6800(2) 0.39918(17) 0.9066(2) 0.0559(7) Uani 1 1 d .
O1 O 0.3546(2) 0.11981(17) 1.2300(2) 0.0667(7) Uani 1 1 d .
O2 O 0.3821(3) -0.01245(16) 1.1391(3) 0.0833(10) Uani 1 1 d .
C18 C 0.7500 0.0000 0.125(16) 1.30(17) Uiso 1 2 d S
N2 N 0.7933(19) 0.090(2) 0.174(2) 0.451(12) Uiso 1 1 d .
O3 O 0.831(2) 0.141(2) 0.359(3) 0.689(19) Uiso 1 1 d .
C17 C 0.9169(18) 0.0966(19) 0.276(2) 0.377(12) Uiso 1 1 d .
C16 C 0.869(2) 0.208(3) 0.232(3) 0.488(19) Uiso 1 1 d .

loop_
_atom_site_aniso_label
_atom_site_aniso_U_11
_atom_site_aniso_U_22
_atom_site_aniso_U_33
_atom_site_aniso_U_23
_atom_site_aniso_U_13
_atom_site_aniso_U_12
C1 0.068(2) 0.0413(16) 0.0649(19) -0.0051(14) 0.0189(16) -0.0083(14)
C2 0.081(2) 0.0436(16) 0.074(2) -0.0092(16) 0.0354(19) -0.0109(16)
C3 0.073(2) 0.0430(15) 0.067(2) -0.0096(14) 0.0272(17) -0.0084(15)
C4 0.072(2) 0.0381(14) 0.0665(19) -0.0061(14) 0.0238(17) -0.0089(14)
C5 0.099(3) 0.0352(15) 0.079(2) -0.0137(15) 0.039(2) -0.0125(16)
C6 0.085(2) 0.0400(15) 0.069(2) -0.0096(15) 0.0327(19) -0.0061(16)
C7 0.085(2) 0.0344(14) 0.085(2) -0.0093(16) 0.032(2) -0.0040(15)
C8 0.088(3) 0.0404(16) 0.081(2) -0.0123(16) 0.040(2) -0.0049(16)
Cd1 0.0455(2) 0.03026(19) 0.0466(2) 0.000 0.000 -0.00294(10)
N1 0.0693(17) 0.0364(12) 0.0618(15) -0.0044(11) 0.0191(13) -0.0056(11)
O1 0.0794(16) 0.0467(13) 0.0741(16) -0.0153(11) 0.0339(13) -0.0193(12)
O2 0.108(2) 0.0407(13) 0.101(2) -0.0163(12) 0.049(2) -0.0190(13)

loop_
_atom_type_symbol
_atom_type_description
_atom_type_scat_dispersion_real
_atom_type_scat_dispersion_imag
_atom_type_scat_source
C C 0.0033 0.0016 'International Tables Vol C Tables 4.2.6.8 and 6.1.1.4'
Cd Cd -0.8075 1.2024 'International Tables Vol C Tables 4.2.6.8 and 6.1.1.4'
N N 0.0061 0.0033 'International Tables Vol C Tables 4.2.6.8 and 6.1.1.4'
O O 0.0106 0.0060 'International Tables Vol C Tables 4.2.6.8 and 6.1.1.4'
H H 0.0000 0.0000 'International Tables Vol C Tables 4.2.6.8 and 6.1.1.4'

loop_
_geom_angle_atom_site_label_1
_geom_angle_atom_site_label_2
_geom_angle_atom_site_label_3
_geom_angle
_geom_angle_site_symmetry_1
_geom_angle_site_symmetry_3
O2 C1 O1 121.8(3) . .
O2 C1 C2 119.9(3) . .
O1 C1 C2 118.3(3) . .
C3 C2 C1 121.7(3) . .
C3 C2 H2 119.1 . .
C1 C2 H2 119.1 . .
C2 C3 C4 126.9(3) . .
C2 C3 H3 116.6 . .
C4 C3 H3 116.6 . .
C5 C4 C8 116.6(3) . .
C5 C4 C3 124.3(3) . .
C8 C4 C3 119.0(3) . .
C6 C5 C4 119.5(3) . .
C6 C5 H5 120.3 . .
C4 C5 H5 120.3 . .
N1 C6 C5 123.5(3) . .
N1 C6 H6 118.2 . .
C5 C6 H6 118.2 . .
N1 C7 C8 122.8(3) . .
N1 C7 H7 118.6 . .
C8 C7 H7 118.6 . .
C7 C8 C4 120.2(3) . .
C7 C8 H8 119.9 . .
C4 C8 H8 119.9 . .
O1 Cd1 O1 148.94(13) . 2
O1 Cd1 N1 88.61(9) . 8_566
O1 Cd1 N1 112.87(10) 2 8_566
O1 Cd1 N1 112.87(10) . 7_656
O1 Cd1 N1 88.61(9) 2 7_656
N1 Cd1 N1 94.28(14) 8_566 7_656
O1 Cd1 O2 101.39(10) . 2
O1 Cd1 O2 55.12(8) 2 2
N1 Cd1 O2 98.36(12) 8_566 2
N1 Cd1 O2 143.69(9) 7_656 2
O1 Cd1 O2 55.12(8) . .
O1 Cd1 O2 101.38(10) 2 .
N1 Cd1 O2 143.69(9) 8_566 .
N1 Cd1 O2 98.36(12) 7_656 .
O2 Cd1 O2 91.3(2) 2 .
O1 Cd1 C1 126.04(10) . 2
O1 Cd1 C1 27.70(9) 2 2
N1 Cd1 C1 108.16(11) 8_566 2
N1 Cd1 C1 116.30(9) 7_656 2
O2 Cd1 C1 27.44(8) 2 2
O2 Cd1 C1 96.41(12) . 2
C6 N1 C7 117.1(3) . .
C6 N1 Cd1 121.0(2) . 7_665
C7 N1 Cd1 121.2(2) . 7_665
C1 O1 Cd1 96.04(19) . .
C1 O2 Cd1 86.9(2) . .
N2 C18 N2 132(10) 2_655 .
C16 C16 C17 136(5) 3 .

loop_
_geom_bond_atom_site_label_1
_geom_bond_atom_site_label_2
_geom_bond_distance
_geom_bond_site_symmetry_2
C1 O2 1.241(4) .
C1 O1 1.257(4) .
C1 C2 1.485(4) .
C2 C3 1.312(4) .
C2 H2 0.9300 .
C3 C4 1.465(4) .
C3 H3 0.9300 .
C4 C5 1.388(4) .
C4 C8 1.391(4) .
C5 C6 1.375(4) .
C5 H5 0.9300 .
C6 N1 1.335(4) .
C6 H6 0.9300 .
C7 N1 1.336(4) .
C7 C8 1.371(5) .
C7 H7 0.9300 .
C8 H8 0.9300 .
Cd1 O1 2.248(2) .
Cd1 O1 2.248(2) 2
Cd1 N1 2.294(3) 8_566
Cd1 N1 2.294(3) 7_656
Cd1 O2 2.452(3) 2
Cd1 O2 2.452(3) .
Cd1 C1 2.688(3) 2
N1 Cd1 2.294(3) 7_665
C18 N2 1.50(8) 2_655
C18 N2 1.50(8) .
C17 C16 1.77(4) .
C16 C16 1.23(8) 3

loop_
_geom_torsion_atom_site_label_1
_geom_torsion_atom_site_label_2
_geom_torsion_atom_site_label_3
_geom_torsion_atom_site_label_4
_geom_torsion
_geom_torsion_site_symmetry_1
_geom_torsion_site_symmetry_4
O2 C1 C2 C3 171.9(4) . .
O1 C1 C2 C3 -6.4(6) . .
C1 C2 C3 C4 -176.8(4) . .
C2 C3 C4 C5 -1.7(7) . .
C2 C3 C4 C8 179.0(5) . .
C8 C4 C5 C6 -3.5(6) . .
C3 C4 C5 C6 177.2(4) . .
C4 C5 C6 N1 -0.7(6) . .
N1 C7 C8 C4 0.2(7) . .
C5 C4 C8 C7 3.8(6) . .
C3 C4 C8 C7 -176.9(4) . .
C5 C6 N1 C7 4.6(6) . .
C5 C6 N1 Cd1 -165.5(3) . 7_665
C8 C7 N1 C6 -4.3(6) . .
C8 C7 N1 Cd1 165.8(3) . 7_665
O2 C1 O1 Cd1 -2.9(4) . .
C2 C1 O1 Cd1 175.3(3) . .
O1 Cd1 O1 C1 -44.8(2) 2 .
N1 Cd1 O1 C1 179.7(2) 8_566 .
N1 Cd1 O1 C1 85.7(2) 7_656 .
O2 Cd1 O1 C1 -82.0(2) 2 .
O2 Cd1 O1 C1 1.5(2) . .
C1 Cd1 O1 C1 -68.7(3) 2 .
O1 C1 O2 Cd1 2.6(4) . .
C2 C1 O2 Cd1 -175.5(3) . .
O1 Cd1 O2 C1 -1.5(2) . .
O1 Cd1 O2 C1 156.1(3) 2 .
N1 Cd1 O2 C1 -4.5(4) 8_566 .
N1 Cd1 O2 C1 -113.6(3) 7_656 .
O2 Cd1 O2 C1 101.5(3) 2 .
C1 Cd1 O2 C1 128.5(3) 2 .
